data_2240698
loop_
_publ_author_name
'Guino-o, Marites A.'
'Talbot, Meghan O.'
'Slitts, Michael M.'
'Pham, Theresa N.'
'Audi, Maya C.'
'Janzen, Daron E.'

_publ_section_title
;
 Crystal structures of five 1-alkyl-4-aryl-1,2,4-triazol-1-ium halide
 salts
;
_journal_issue 6
_journal_name_full 'Acta Crystallographica Section E'
_journal_page_first 628
_journal_page_last 635
_journal_paper_doi 10.1107/S2056989015009019
_journal_volume 71
_journal_year 2015
_chemical_formula_iupac 'C15 H14 N3 +, Br -, H2 O'
_chemical_formula_moiety 'C15 H14 N3 +, Br -, H2 O'
_chemical_formula_sum 'C15 H16 Br N3 O'
_chemical_formula_weight 334.22
_chemical_name_systematic
;
1-Benzyl-4-phenyl-1,2,4-triazol-1-ium bromide monohydrate
;
_space_group_crystal_system monoclinic
_space_group_IT_number 15
_space_group_name_Hall '-C 2yc'
_space_group_name_H-M_alt 'C 1 2/c 1'
_symmetry_space_group_name_Hall '-C 2yc'
_symmetry_space_group_name_H-M 'C 1 2/c 1'
_atom_sites_solution_hydrogens mixed
_audit_creation_method SHELXL-2014/7
_cell_angle_alpha 90
_cell_angle_beta 100.068(7)
_cell_angle_gamma 90
_cell_formula_units_Z 8
_cell_length_a 24.783(6)
_cell_length_b 8.996(2)
_cell_length_c 13.089(3)
_cell_measurement_reflns_used 10996
_cell_measurement_temperature 173(2)
_cell_measurement_theta_max 27.68
_cell_measurement_theta_min 3.16
_cell_volume 2873.2(12)
_computing_cell_refinement
;
<i>CrystalClearSM Expert</i> (Rigaku, 2011)
;
_computing_data_collection
;
<i>CrystalClearSM Expert</i> (Rigaku, 2011)
;
_computing_data_reduction
;
<i>CrystalClearSM Expert</i> (Rigaku, 2011)
;
_computing_molecular_graphics
;
CrystalStructure (Rigaku, 2010)
;
_computing_publication_material
;
Mercury (Macrae <i>et al.</i>, 2006)
;
_computing_structure_refinement
;
SHELXL2014 (Sheldrick, 2015)
;
_computing_structure_solution
;
SIR97 (Altomare <i>et al.</i>, 1999)
;
_diffrn_ambient_temperature 173(2)
_diffrn_detector_area_resol_mean 6.849
_diffrn_measured_fraction_theta_full 0.997
_diffrn_measured_fraction_theta_max 0.988
_diffrn_measurement_device_type 'Rigaku XtaLAB mini'
_diffrn_measurement_method \w
_diffrn_radiation_type MoK\a
_diffrn_radiation_wavelength 0.71075
_diffrn_reflns_av_R_equivalents 0.0313
_diffrn_reflns_limit_h_max 32
_diffrn_reflns_limit_h_min -16
_diffrn_reflns_limit_k_max 9
_diffrn_reflns_limit_k_min -11
_diffrn_reflns_limit_l_max 17
_diffrn_reflns_limit_l_min -16
_diffrn_reflns_number 6672
_diffrn_reflns_theta_full 25.242
_diffrn_reflns_theta_max 27.493
_diffrn_reflns_theta_min 3.161
_exptl_absorpt_coefficient_mu 2.860
_exptl_absorpt_correction_T_max 0.614
_exptl_absorpt_correction_T_min 0.321
_exptl_absorpt_correction_type multi-scan
_exptl_absorpt_process_details
;
(<i>REQAB</i>; Rigaku, 1998)
;
_exptl_crystal_colour colorless
_exptl_crystal_density_diffrn 1.545
_exptl_crystal_density_method 'not measured'
_exptl_crystal_description prism
_exptl_crystal_F_000 1360
_exptl_crystal_size_max 0.600
_exptl_crystal_size_mid 0.370
_exptl_crystal_size_min 0.170
_refine_diff_density_max 0.754
_refine_diff_density_min -0.626
_refine_ls_extinction_method none
_refine_ls_goodness_of_fit_ref 1.083
_refine_ls_hydrogen_treatment mixed
_refine_ls_matrix_type full
_refine_ls_number_parameters 189
_refine_ls_number_reflns 3259
_refine_ls_number_restraints 0
_refine_ls_restrained_S_all 1.083
_refine_ls_R_factor_all 0.0577
_refine_ls_R_factor_gt 0.0425
_refine_ls_shift/su_max 0.000
_refine_ls_shift/su_mean 0.000
_refine_ls_structure_factor_coef Fsqd
_refine_ls_weighting_details 'w=1/[\s^2^(Fo^2^)+(0.0376P)^2^+4.9222P] where P=(Fo^2^+2Fc^2^)/3'
_refine_ls_weighting_scheme calc
_refine_ls_wR_factor_gt 0.0916
_refine_ls_wR_factor_ref 0.0980
_reflns_number_gt 2630
_reflns_number_total 3259
_reflns_threshold_expression I>2\s(I)
_cod_data_source_file zl2623sup1.cif
_cod_data_source_block salt5
_cod_original_cell_volume 2873.3(13)
_cod_database_code 2240698
_shelx_space_group_comment
;
The symmetry employed for this shelxl refinement is uniquely defined
by the following loop, which should always be used as a source of
symmetry information in preference to the above space-group names.
They are only intended as comments.
;
_shelx_estimated_absorpt_t_min 0.279
_shelx_estimated_absorpt_t_max 0.642

loop_
_space_group_symop_operation_xyz
'x, y, z'
'-x, y, -z+1/2'
'x+1/2, y+1/2, z'
'-x+1/2, y+1/2, -z+1/2'
'-x, -y, -z'
'x, -y, z-1/2'
'-x+1/2, -y+1/2, -z'
'x+1/2, -y+1/2, z-1/2'

loop_
_atom_site_type_symbol
_atom_site_label
_atom_site_fract_x
_atom_site_fract_y
_atom_site_fract_z
_atom_site_U_iso_or_equiv
_atom_site_adp_type
_atom_site_calc_flag
_atom_site_occupancy
Br Br1 0.91115(2) 0.40151(3) 0.12909(3) 0.03409(12) Uani d 1
O O1 0.95493(13) 0.3722(3) 0.3846(2) 0.0497(7) Uani d 1
N N1 0.93559(9) -0.0969(2) 0.07656(16) 0.0202(5) Uani d 1
N N2 0.85547(9) -0.0072(2) 0.02922(17) 0.0230(5) Uani d 1
N N3 0.84900(10) -0.1587(3) 0.0213(2) 0.0310(6) Uani d 1
C C1 0.90660(11) 0.0297(3) 0.0619(2) 0.0218(6) Uani d 1
H H1 0.9206 0.1278 0.0731 0.026 Uiso calc 1
C C2 0.89834(12) -0.2097(3) 0.0504(2) 0.0282(6) Uani d 1
H H2 0.9075 -0.3123 0.0533 0.034 Uiso calc 1
C C3 0.80795(12) 0.0930(3) 0.0032(2) 0.0272(6) Uani d 1
H H3A 0.7870 0.0662 -0.0657 0.033 Uiso calc 1
H H3B 0.8210 0.1966 -0.0005 0.033 Uiso calc 1
C C4 0.77094(11) 0.0834(3) 0.0831(2) 0.0228(6) Uani d 1
C C5 0.78422(12) 0.1609(3) 0.1760(2) 0.0279(6) Uani d 1
H H5 0.8160 0.2219 0.1883 0.034 Uiso calc 1
C C6 0.75109(13) 0.1493(3) 0.2505(2) 0.0339(7) Uani d 1
H H6 0.7605 0.2008 0.3145 0.041 Uiso calc 1
C C7 0.70429(12) 0.0627(3) 0.2321(2) 0.0310(7) Uani d 1
H H7 0.6817 0.0544 0.2834 0.037 Uiso calc 1
C C8 0.69055(13) -0.0116(4) 0.1389(3) 0.0357(7) Uani d 1
H H8 0.6581 -0.0697 0.1257 0.043 Uiso calc 1
C C9 0.72382(12) -0.0019(3) 0.0647(2) 0.0306(7) Uani d 1
H H9 0.7143 -0.0539 0.0009 0.037 Uiso calc 1
C C10 0.99369(11) -0.1085(3) 0.11401(19) 0.0219(6) Uani d 1
C C11 1.02340(12) 0.0196(3) 0.1428(2) 0.0248(6) Uani d 1
H H11 1.0060 0.1140 0.1367 0.030 Uiso calc 1
C C12 1.07896(12) 0.0078(3) 0.1805(2) 0.0289(6) Uani d 1
H H12 1.0999 0.0947 0.2007 0.035 Uiso calc 1
C C13 1.10438(13) -0.1303(4) 0.1889(2) 0.0321(7) Uani d 1
H H13 1.1425 -0.1380 0.2151 0.038 Uiso calc 1
C C14 1.07384(13) -0.2566(4) 0.1590(2) 0.0360(7) Uani d 1
H H14 1.0912 -0.3511 0.1645 0.043 Uiso calc 1
C C15 1.01828(12) -0.2467(3) 0.1210(2) 0.0310(7) Uani d 1
H H15 0.9974 -0.3334 0.1001 0.037 Uiso calc 1
H H1A 0.992(2) 0.389(5) 0.377(4) 0.086(17) Uiso d 1
H H1B 0.939(3) 0.372(7) 0.315(5) 0.13(3) Uiso d 1

loop_
_atom_site_aniso_label
_atom_site_aniso_U_11
_atom_site_aniso_U_22
_atom_site_aniso_U_33
_atom_site_aniso_U_12
_atom_site_aniso_U_13
_atom_site_aniso_U_23
Br1 0.0347(2) 0.02343(17) 0.0440(2) -0.00110(13) 0.00651(13) -0.00295(13)
O1 0.0535(18) 0.0457(15) 0.0542(18) 0.0036(13) 0.0215(14) 0.0063(13)
N1 0.0236(12) 0.0192(11) 0.0183(10) 0.0007(9) 0.0051(9) -0.0014(9)
N2 0.0225(13) 0.0221(12) 0.0251(12) 0.0027(9) 0.0060(10) -0.0001(9)
N3 0.0275(14) 0.0210(12) 0.0435(15) 0.0013(10) 0.0034(11) -0.0025(11)
C1 0.0252(15) 0.0185(13) 0.0225(13) 0.0019(11) 0.0059(11) -0.0009(10)
C2 0.0275(16) 0.0201(14) 0.0366(16) -0.0003(12) 0.0044(12) -0.0026(12)
C3 0.0237(15) 0.0290(15) 0.0287(14) 0.0070(12) 0.0039(11) 0.0062(12)
C4 0.0188(14) 0.0224(14) 0.0265(14) 0.0070(11) 0.0021(11) 0.0042(11)
C5 0.0215(15) 0.0298(15) 0.0316(15) -0.0024(12) 0.0018(12) -0.0013(12)
C6 0.0359(18) 0.0369(17) 0.0286(15) 0.0007(14) 0.0047(13) -0.0028(13)
C7 0.0266(16) 0.0319(16) 0.0361(17) 0.0041(12) 0.0101(13) 0.0057(13)
C8 0.0233(16) 0.0350(18) 0.049(2) -0.0060(13) 0.0068(14) 0.0003(15)
C9 0.0256(16) 0.0309(16) 0.0340(16) -0.0005(12) 0.0014(13) -0.0059(13)
C10 0.0235(14) 0.0284(14) 0.0144(12) 0.0017(11) 0.0050(10) 0.0008(10)
C11 0.0280(16) 0.0260(15) 0.0201(13) -0.0021(12) 0.0036(11) 0.0024(11)
C12 0.0280(16) 0.0380(17) 0.0204(13) -0.0063(13) 0.0039(11) 0.0009(12)
C13 0.0255(16) 0.0476(19) 0.0226(14) 0.0063(13) 0.0027(12) 0.0032(13)
C14 0.0331(18) 0.0334(17) 0.0403(18) 0.0106(14) 0.0027(14) 0.0006(14)
C15 0.0290(17) 0.0265(15) 0.0358(16) 0.0054(12) 0.0009(13) -0.0023(13)

loop_
_atom_type_symbol
_atom_type_description
_atom_type_scat_dispersion_real
_atom_type_scat_dispersion_imag
_atom_type_scat_source
Br Br -0.2901 2.4595 'International Tables Vol C Tables 4.2.6.8 and 6.1.1.4'
N N 0.0061 0.0033 'International Tables Vol C Tables 4.2.6.8 and 6.1.1.4'
C C 0.0033 0.0016 'International Tables Vol C Tables 4.2.6.8 and 6.1.1.4'
H H 0.0000 0.0000 'International Tables Vol C Tables 4.2.6.8 and 6.1.1.4'
O O 0.0106 0.0060 'International Tables Vol C Tables 4.2.6.8 and 6.1.1.4'

loop_
_geom_angle_atom_site_label_1
_geom_angle_atom_site_label_2
_geom_angle_atom_site_label_3
_geom_angle
H1A O1 H1B 98(5)
C1 N1 C2 105.8(2)
C1 N1 C10 126.0(2)
C2 N1 C10 128.2(2)
C1 N2 N3 111.7(2)
C1 N2 C3 127.5(2)
N3 N2 C3 120.7(2)
C2 N3 N2 103.7(2)
N2 C1 N1 107.2(2)
N2 C1 H1 126.4
N1 C1 H1 126.4
N3 C2 N1 111.7(3)
N3 C2 H2 124.2
N1 C2 H2 124.2
N2 C3 C4 111.3(2)
N2 C3 H3A 109.4
C4 C3 H3A 109.4
N2 C3 H3B 109.4
C4 C3 H3B 109.4
H3A C3 H3B 108.0
C9 C4 C5 119.6(3)
C9 C4 C3 120.6(3)
C5 C4 C3 119.8(3)
C6 C5 C4 120.0(3)
C6 C5 H5 120.0
C4 C5 H5 120.0
C7 C6 C5 120.2(3)
C7 C6 H6 119.9
C5 C6 H6 119.9
C8 C7 C6 119.8(3)
C8 C7 H7 120.1
C6 C7 H7 120.1
C7 C8 C9 120.3(3)
C7 C8 H8 119.8
C9 C8 H8 119.8
C8 C9 C4 120.1(3)
C8 C9 H9 119.9
C4 C9 H9 119.9
C15 C10 C11 121.6(3)
C15 C10 N1 119.4(2)
C11 C10 N1 119.0(2)
C12 C11 C10 118.8(3)
C12 C11 H11 120.6
C10 C11 H11 120.6
C11 C12 C13 120.4(3)
C11 C12 H12 119.8
C13 C12 H12 119.8
C14 C13 C12 119.6(3)
C14 C13 H13 120.2
C12 C13 H13 120.2
C15 C14 C13 120.7(3)
C15 C14 H14 119.7
C13 C14 H14 119.7
C10 C15 C14 118.8(3)
C10 C15 H15 120.6
C14 C15 H15 120.6

loop_
_geom_bond_atom_site_label_1
_geom_bond_atom_site_label_2
_geom_bond_distance
O1 H1A 0.95(6)
O1 H1B 0.92(7)
N1 C1 1.342(3)
N1 C2 1.375(4)
N1 C10 1.441(4)
N2 C1 1.307(3)
N2 N3 1.374(3)
N2 C3 1.475(3)
N3 C2 1.299(4)
C1 H1 0.9500
C2 H2 0.9500
C3 C4 1.508(4)
C3 H3A 0.9900
C3 H3B 0.9900
C4 C9 1.383(4)
C4 C5 1.391(4)
C5 C6 1.384(4)
C5 H5 0.9500
C6 C7 1.382(4)
C6 H6 0.9500
C7 C8 1.381(4)
C7 H7 0.9500
C8 C9 1.382(4)
C8 H8 0.9500
C9 H9 0.9500
C10 C15 1.380(4)
C10 C11 1.384(4)
C11 C12 1.383(4)
C11 H11 0.9500
C12 C13 1.388(4)
C12 H12 0.9500
C13 C14 1.383(5)
C13 H13 0.9500
C14 C15 1.383(4)
C14 H14 0.9500
C15 H15 0.9500

loop_
_geom_hbond_atom_site_label_D
_geom_hbond_atom_site_label_H
_geom_hbond_atom_site_label_A
_geom_hbond_site_symmetry_A
_geom_hbond_distance_DH
_geom_hbond_distance_HA
_geom_hbond_distance_DA
_geom_hbond_angle_DHA
C1 H1 Br1 . 0.95 2.59 3.455(3) 151.3
C2 H2 Br1 1_545 0.95 2.75 3.644(3) 156.2
C11 H11 O1 2_755 0.95 2.55 3.247(4) 130.3
O1 H1A Br1 2_755 0.95(6) 2.42(6) 3.365(3) 172(4)
O1 H1B Br1 . 0.92(7) 2.43(7) 3.341(3) 170(5)

loop_
_geom_torsion_atom_site_label_1
_geom_torsion_atom_site_label_2
_geom_torsion_atom_site_label_3
_geom_torsion_atom_site_label_4
_geom_torsion
C1 N2 N3 C2 -0.1(3)
C3 N2 N3 C2 -179.6(2)
N3 N2 C1 N1 0.0(3)
C3 N2 C1 N1 179.4(2)
C2 N1 C1 N2 0.1(3)
C10 N1 C1 N2 -178.9(2)
N2 N3 C2 N1 0.2(3)
C1 N1 C2 N3 -0.1(3)
C10 N1 C2 N3 178.8(2)
C1 N2 C3 C4 -108.9(3)
N3 N2 C3 C4 70.5(3)
N2 C3 C4 C9 -99.5(3)
N2 C3 C4 C5 80.5(3)
C9 C4 C5 C6 1.7(4)
C3 C4 C5 C6 -178.3(3)
C4 C5 C6 C7 -1.1(5)
C5 C6 C7 C8 -0.3(5)
C6 C7 C8 C9 1.1(5)
C7 C8 C9 C4 -0.5(5)
C5 C4 C9 C8 -0.9(4)
C3 C4 C9 C8 179.1(3)
C1 N1 C10 C15 -177.3(3)
C2 N1 C10 C15 4.0(4)
C1 N1 C10 C11 3.1(4)
C2 N1 C10 C11 -175.6(3)
C15 C10 C11 C12 -0.7(4)
N1 C10 C11 C12 178.8(2)
C10 C11 C12 C13 0.2(4)
C11 C12 C13 C14 0.3(4)
C12 C13 C14 C15 -0.2(5)
C11 C10 C15 C14 0.8(4)
N1 C10 C15 C14 -178.8(2)
C13 C14 C15 C10 -0.3(5)

_cod_database_fobs_code 2240698
